data_2201729
loop_
_publ_author_name
'Amini, Mostafa M.'
'Abadi, Shabnam Hossein'
'Mirzaee, Mahdi'
'L\"ugger, Thomas'
'Hahn, F. Ekkehardt'
'Ng, Seik Weng'

_publ_section_title
;
 Bis(1,1,3,3-tetramethyl-1,3-dibenzoatodistannoxane)
;
_journal_issue 12
_journal_name_full 'Acta Crystallographica Section E'
_journal_page_first m697
_journal_page_last m699
_journal_paper_doi 10.1107/S1600536802020020
_journal_volume 58
_journal_year 2002
_chemical_formula_iupac '[Sn4 O2 (C1 H3)8 (C7 H5 O2)4]'
_chemical_formula_moiety 'C36 H44 O10 Sn4'
_chemical_formula_sum 'C36 H44 O10 Sn4'
_chemical_formula_weight 1111.47
_chemical_name_common
;
Bis(1,1,3,3-tetramethyl-1,3-dibenzoatodistannoxane)
;
_chemical_name_systematic
;
Octamethyl-1\k^2^C,2\k^2^C,3\k^2^C,4\k^2^C-tetrakis-\m-benzoato-
1:2\k^2^O,O';2:3\k^2^O;3:4\k^2^O,O';1:4\k^2^O-bis-\m~3~-oxo-
1:2:3k^3^O;1:3:4k^3^O-tetratin
;
_space_group_IT_number 14
_symmetry_cell_setting monoclinic
_symmetry_space_group_name_Hall '-P 2yn'
_symmetry_space_group_name_H-M 'P 1 21/n 1'
_atom_sites_solution_hydrogens geom
_atom_sites_solution_primary direct
_atom_sites_solution_secondary difmap
_audit_creation_method SHELXL-97
_cell_angle_alpha 90.00
_cell_angle_beta 110.671(2)
_cell_angle_gamma 90.00
_cell_formula_units_Z 2
_cell_length_a 9.4001(6)
_cell_length_b 20.9520(10)
_cell_length_c 11.2920(7)
_cell_measurement_reflns_used 3680
_cell_measurement_temperature 293(2)
_cell_measurement_theta_max 27.5
_cell_measurement_theta_min 1.9
_cell_volume 2080.8(2)
_computing_cell_refinement 'SAINT (Bruker, 1997)'
_computing_data_collection 'SMART (Bruker, 1997)'
_computing_data_reduction SAINT
_computing_molecular_graphics 'ORTEPII (Johnson, 1976)'
_computing_publication_material SHELXL97
_computing_structure_refinement 'SHELXL97 (Sheldrick, 1997)'
_computing_structure_solution 'SHELXS97 (Sheldrick, 1997)'
_diffrn_ambient_temperature 293(2)
_diffrn_measured_fraction_theta_full 0.997
_diffrn_measured_fraction_theta_max 0.997
_diffrn_measurement_device_type 'Bruker CCD area-detector'
_diffrn_measurement_method \w
_diffrn_radiation_monochromator graphite
_diffrn_radiation_source 'rotating anode tube'
_diffrn_radiation_type MoK\a
_diffrn_radiation_wavelength 0.71073
_diffrn_reflns_av_R_equivalents 0.041
_diffrn_reflns_av_sigmaI/netI 0.050
_diffrn_reflns_limit_h_max 12
_diffrn_reflns_limit_h_min -12
_diffrn_reflns_limit_k_max 27
_diffrn_reflns_limit_k_min -27
_diffrn_reflns_limit_l_max 14
_diffrn_reflns_limit_l_min -14
_diffrn_reflns_number 20323
_diffrn_reflns_theta_full 27.5
_diffrn_reflns_theta_max 27.5
_diffrn_reflns_theta_min 1.9
_diffrn_standards_decay_% 0
_diffrn_standards_interval_count 0
_diffrn_standards_interval_time 0
_diffrn_standards_number 0
_exptl_absorpt_coefficient_mu 2.42
_exptl_absorpt_correction_T_max 0.931
_exptl_absorpt_correction_T_min 0.713
_exptl_absorpt_correction_type empirical
_exptl_absorpt_process_details '(SADABS; Sheldrick, 1996)'
_exptl_crystal_colour Colorless
_exptl_crystal_density_diffrn 1.774
_exptl_crystal_density_method 'not measured'
_exptl_crystal_description Prism
_exptl_crystal_F_000 1080
_exptl_crystal_size_max 0.15
_exptl_crystal_size_mid 0.05
_exptl_crystal_size_min 0.03
_refine_diff_density_max 0.69
_refine_diff_density_min -0.32
_refine_ls_extinction_method none
_refine_ls_goodness_of_fit_ref 1.01
_refine_ls_hydrogen_treatment constr
_refine_ls_matrix_type full
_refine_ls_number_parameters 230
_refine_ls_number_reflns 4785
_refine_ls_number_restraints 0
_refine_ls_restrained_S_all 1.01
_refine_ls_R_factor_all 0.049
_refine_ls_R_factor_gt 0.034
_refine_ls_shift/su_max <0.001
_refine_ls_shift/su_mean <0.001
_refine_ls_structure_factor_coef Fsqd
_refine_ls_weighting_details 'calc w = 1/[\s^2^(Fo^2^)+(0.0227P)^2^+0.958P] where P = (Fo^2^+2Fc^2^)/3'
_refine_ls_weighting_scheme calc
_refine_ls_wR_factor_gt 0.075
_refine_ls_wR_factor_ref 0.080
_reflns_number_gt 3723
_reflns_number_total 4785
_reflns_threshold_expression I>2\s(I)'
_cod_data_source_file ya6140.cif
_cod_data_source_block I
_cod_depositor_comments
;
The following automatic conversions were performed:
'_symmetry_cell_setting' value 'Monoclinic' changed to 'monoclinic'
according to '/home/saulius/struct/CIF-dictionaries/cif_core.dic'
dictionary named 'cif_core.dic' version 2.4.1 from 2010-06-29.

Automatic conversion script
Id: cif_fix_enum 1527 2010-12-29 10:47:43Z saulius 

The following automatic conversions were performed:

'_symmetry_cell_setting' value 'Monoclinic' changed to 'monoclinic'
according to /home/saulius/struct/CIF-dictionaries/cif_core.dic
dictionary named 'cif_core.dic' version 2.4.1 from 2010-06-29.

Automatic conversion script
Id: cif_fix_values 1715 2011-07-08 13:25:40Z adriana 
;
_cod_original_sg_symbol_H-M 'P 21/n'
_cod_database_code 2201729
_cod_database_fobs_code 2201729

loop_
_symmetry_equiv_pos_as_xyz
'x, y, z'
'x+1/2, -y+1/2, z+1/2'
'-x, -y, -z'
'-x-1/2, y-1/2, -z-1/2'

loop_
_atom_site_label
_atom_site_fract_x
_atom_site_fract_y
_atom_site_fract_z
_atom_site_U_iso_or_equiv
_atom_site_adp_type
_atom_site_calc_flag
_atom_site_refinement_flags
_atom_site_occupancy
_atom_site_disorder_assembly
_atom_site_disorder_group
_atom_site_type_symbol
Sn1 0.26923(3) 0.624340(10) 0.42276(2) 0.04860(10) Uani d . 1 . . Sn
Sn2 0.44818(3) 0.482410(10) 0.62079(2) 0.04700(10) Uani d . 1 . . Sn
O1 0.3761(3) 0.62620(10) 0.2815(3) 0.0590(10) Uani d . 1 . . O
O2 0.2225(4) 0.70810(10) 0.2134(3) 0.0660(10) Uani d . 1 . . O
O3 0.1815(5) 0.6088(2) 0.5801(3) 0.1030(10) Uani d . 1 . . O
O4 0.2867(5) 0.5279(2) 0.6996(4) 0.0990(10) Uani d . 1 . . O
O5 0.4060(3) 0.5477(2) 0.4790(2) 0.0500(10) Uani d . 1 . . O
C1 0.3804(6) 0.7047(2) 0.5243(5) 0.084(2) Uani d . 1 . . C
C2 0.0514(5) 0.5969(3) 0.3013(5) 0.0760(10) Uani d . 1 . . C
C3 0.2861(5) 0.4097(2) 0.5528(5) 0.0770(10) Uani d . 1 . . C
C4 0.6196(6) 0.5197(2) 0.7790(5) 0.082(2) Uani d . 1 . . C
C5 0.3215(5) 0.6729(2) 0.2031(4) 0.0530(10) Uani d . 1 . . C
C6 0.3864(5) 0.6817(2) 0.1003(4) 0.0560(10) Uani d . 1 . . C
C7 0.5113(6) 0.6492(3) 0.0992(5) 0.081(2) Uani d . 1 . . C
C8 0.5698(7) 0.6579(3) 0.0035(6) 0.103(2) Uani d . 1 . . C
C9 0.5015(8) 0.7014(4) -0.0896(5) 0.099(2) Uani d . 1 . . C
C10 0.3756(8) 0.7343(3) -0.0908(5) 0.093(2) Uani d . 1 . . C
C11 0.3195(6) 0.7246(2) 0.0045(4) 0.0740(10) Uani d . 1 . . C
C12 0.2023(5) 0.5747(2) 0.6735(4) 0.0540(10) Uani d . 1 . . C
C13 0.1207(4) 0.5914(2) 0.7614(3) 0.0460(10) Uani d . 1 . . C
C14 0.0156(5) 0.6409(2) 0.7312(4) 0.0580(10) Uani d . 1 . . C
C15 -0.0611(5) 0.6558(2) 0.8107(4) 0.0680(10) Uani d . 1 . . C
C16 -0.0330(5) 0.6228(2) 0.9215(4) 0.0670(10) Uani d . 1 . . C
C17 0.0703(5) 0.5739(2) 0.9519(4) 0.0640(10) Uani d . 1 . . C
C18 0.1463(5) 0.5581(2) 0.8717(4) 0.0580(10) Uani d . 1 . . C
H1a 0.3250 0.7205 0.5751 0.127 Uiso calc R 1 . . H
H1b 0.3859 0.7372 0.4662 0.127 Uiso calc R 1 . . H
H1c 0.4814 0.6931 0.5781 0.127 Uiso calc R 1 . . H
H2a 0.0557 0.5849 0.2206 0.114 Uiso calc R 1 . . H
H2b -0.0178 0.6319 0.2905 0.114 Uiso calc R 1 . . H
H2c 0.0169 0.5612 0.3374 0.114 Uiso calc R 1 . . H
H3a 0.1928 0.4277 0.4965 0.116 Uiso calc R 1 . . H
H3b 0.2684 0.3895 0.6227 0.116 Uiso calc R 1 . . H
H3c 0.3231 0.3787 0.5082 0.116 Uiso calc R 1 . . H
H4a 0.7170 0.5065 0.7780 0.123 Uiso calc R 1 . . H
H4b 0.6067 0.5043 0.8546 0.123 Uiso calc R 1 . . H
H4c 0.6138 0.5654 0.7770 0.123 Uiso calc R 1 . . H
H7 0.5585 0.6206 0.1641 0.097 Uiso calc R 1 . . H
H8 0.6537 0.6346 0.0026 0.124 Uiso calc R 1 . . H
H9 0.5414 0.7087 -0.1529 0.119 Uiso calc R 1 . . H
H10 0.3283 0.7629 -0.1557 0.111 Uiso calc R 1 . . H
H11 0.2347 0.7475 0.0045 0.088 Uiso calc R 1 . . H
H14 -0.0027 0.6640 0.6569 0.070 Uiso calc R 1 . . H
H15 -0.1327 0.6885 0.7893 0.081 Uiso calc R 1 . . H
H16 -0.0839 0.6335 0.9758 0.081 Uiso calc R 1 . . H
H17 0.0892 0.5514 1.0269 0.077 Uiso calc R 1 . . H
H18 0.2154 0.5245 0.8924 0.070 Uiso calc R 1 . . H

loop_
_atom_site_aniso_label
_atom_site_aniso_U_11
_atom_site_aniso_U_22
_atom_site_aniso_U_33
_atom_site_aniso_U_12
_atom_site_aniso_U_13
_atom_site_aniso_U_23
Sn1 0.0533(2) 0.0505(2) 0.0476(2) 0.01090(10) 0.02480(10) 0.00510(10)
Sn2 0.0523(2) 0.0489(2) 0.0461(2) 0.00560(10) 0.02520(10) 0.00480(10)
O1 0.064(2) 0.066(2) 0.058(2) 0.0130(10) 0.0360(10) 0.0140(10)
O2 0.073(2) 0.066(2) 0.067(2) 0.015(2) 0.034(2) 0.009(2)
O3 0.132(3) 0.128(3) 0.080(2) 0.060(3) 0.078(2) 0.043(2)
O4 0.132(3) 0.100(3) 0.102(3) 0.058(3) 0.087(3) 0.032(2)
O5 0.055(2) 0.053(2) 0.051(2) 0.0150(10) 0.0290(10) 0.0110(10)
C1 0.107(4) 0.063(3) 0.075(3) 0.001(3) 0.022(3) -0.013(3)
C2 0.055(3) 0.102(4) 0.075(3) -0.007(3) 0.027(2) 0.001(3)
C3 0.060(3) 0.076(3) 0.096(4) -0.010(2) 0.028(3) 0.001(3)
C4 0.093(4) 0.075(3) 0.069(3) 0.002(3) 0.017(3) -0.014(3)
C5 0.061(2) 0.052(2) 0.050(2) -0.004(2) 0.023(2) -0.002(2)
C6 0.066(3) 0.056(2) 0.050(2) -0.014(2) 0.027(2) -0.004(2)
C7 0.086(4) 0.101(4) 0.072(3) 0.009(3) 0.048(3) 0.014(3)
C8 0.098(4) 0.140(6) 0.097(4) 0.001(4) 0.066(4) 0.005(4)
C9 0.113(5) 0.133(5) 0.072(4) -0.046(4) 0.057(4) -0.014(4)
C10 0.121(5) 0.102(4) 0.061(3) -0.022(4) 0.039(3) 0.013(3)
C11 0.096(4) 0.070(3) 0.058(3) -0.008(3) 0.031(3) 0.005(2)
C12 0.056(2) 0.062(3) 0.049(2) 0.001(2) 0.025(2) -0.007(2)
C13 0.050(2) 0.052(2) 0.040(2) -0.002(2) 0.022(2) -0.007(2)
C14 0.065(3) 0.061(3) 0.050(2) 0.006(2) 0.024(2) 0.003(2)
C15 0.060(3) 0.077(3) 0.072(3) 0.016(2) 0.031(2) -0.006(3)
C16 0.063(3) 0.085(3) 0.068(3) -0.002(2) 0.040(2) -0.015(3)
C17 0.079(3) 0.077(3) 0.048(2) 0.003(2) 0.036(2) 0.005(2)
C18 0.059(2) 0.065(3) 0.057(2) 0.012(2) 0.028(2) 0.004(2)

loop_
_atom_type_symbol
_atom_type_description
_atom_type_scat_dispersion_real
_atom_type_scat_dispersion_imag
_atom_type_scat_source
C C 0.0033 0.0016 'International Tables Vol C Tables 4.2.6.8 and 6.1.1.4'
H H 0.0000 0.0000 'International Tables Vol C Tables 4.2.6.8 and 6.1.1.4'
O O 0.0106 0.0060 'International Tables Vol C Tables 4.2.6.8 and 6.1.1.4'
Sn Sn -0.6537 1.4246 'International Tables Vol C Tables 4.2.6.8 and 6.1.1.4'

loop_
_geom_angle_atom_site_label_1
_geom_angle_atom_site_label_2
_geom_angle_atom_site_label_3
_geom_angle_site_symmetry_1
_geom_angle_site_symmetry_3
_geom_angle
_geom_angle_publ_flag
C1 Sn1 C2 . . 139.4(2) yes
C1 Sn1 O1 . . 96.7(2) yes
C1 Sn1 O3 . . 86.3(2) yes
C1 Sn1 O5 . . 109.2(2) yes
C2 Sn1 O1 . . 97.0(2) yes
C2 Sn1 O3 . . 86.0(2) yes
C2 Sn1 O5 . . 110.7(2) yes
O1 Sn1 O3 . . 171.00(10) yes
O1 Sn1 O5 . . 80.60(10) yes
O3 Sn1 O5 . . 90.40(10) yes
C3 Sn2 C4 . . 145.6(2) yes
C3 Sn2 O1 . 3_666 78.8(2) yes
C3 Sn2 O4 . . 87.0(2) yes
C3 Sn2 O5 . . 106.6(2) yes
C3 Sn2 O5 . 3_666 96.3(2) yes
C4 Sn2 O1 . 3_666 78.3(2) yes
C4 Sn2 O4 . . 85.8(2) yes
C4 Sn2 O5 . . 107.4(2) yes
C4 Sn2 O5 . 3_666 96.6(2) yes
O1 Sn2 O4 3_666 . 125.50(10) yes
O1 Sn2 O5 3_666 . 141.30(10) yes
O1 Sn2 O5 3_666 3_666 64.70(10) yes
O4 Sn2 O5 . . 93.20(10) yes
O4 Sn2 O5 . 3_666 169.80(10) yes
O5 Sn2 O5 . 3_666 76.60(10) yes
C5 O1 Sn1 . . 110.0(2) no
C12 O3 Sn1 . . 140.8(3) no
C12 O4 Sn2 . . 135.9(3) no
Sn1 O5 Sn2 . . 135.20(10) yes
Sn1 O5 Sn2 . 3_666 121.40(10) yes
Sn2 O5 Sn2 . 3_666 103.40(10) yes
O2 C5 O1 . . 121.3(4) no
O2 C5 C6 . . 121.9(4) no
O1 C5 C6 . . 116.8(4) no
C7 C6 C11 . . 118.4(4) no
C7 C6 C5 . . 122.2(4) no
C11 C6 C5 . . 119.4(4) no
C6 C7 C8 . . 121.5(5) no
C9 C8 C7 . . 118.5(6) no
C10 C9 C8 . . 121.0(5) no
C9 C10 C11 . . 119.3(6) no
C10 C11 C6 . . 121.2(5) no
O4 C12 O3 . . 124.3(4) no
O4 C12 C13 . . 117.8(4) no
O3 C12 C13 . . 117.9(4) no
C18 C13 C14 . . 119.0(3) no
C18 C13 C12 . . 121.1(4) no
C14 C13 C12 . . 120.0(4) no
C15 C14 C13 . . 120.1(4) no
C16 C15 C14 . . 120.4(4) no
C17 C16 C15 . . 119.9(4) no
C16 C17 C18 . . 120.1(4) no
C13 C18 C17 . . 120.6(4) no
Sn1 C1 H1a . . 109.5 no
Sn1 C1 H1b . . 109.5 no
H1a C1 H1b . . 109.5 no
Sn1 C1 H1c . . 109.5 no
H1a C1 H1c . . 109.5 no
H1b C1 H1c . . 109.5 no
Sn1 C2 H2a . . 109.5 no
Sn1 C2 H2b . . 109.5 no
H2a C2 H2b . . 109.5 no
Sn1 C2 H2c . . 109.5 no
H2a C2 H2c . . 109.5 no
H2b C2 H2c . . 109.5 no
Sn2 C3 H3a . . 109.5 no
Sn2 C3 H3b . . 109.5 no
H3a C3 H3b . . 109.5 no
Sn2 C3 H3c . . 109.5 no
H3a C3 H3c . . 109.5 no
H3b C3 H3c . . 109.5 no
Sn2 C4 H4a . . 109.5 no
Sn2 C4 H4b . . 109.5 no
H4a C4 H4b . . 109.5 no
Sn2 C4 H4c . . 109.5 no
H4a C4 H4c . . 109.5 no
H4b C4 H4c . . 109.5 no
C6 C7 H7 . . 119.2 no
C8 C7 H7 . . 119.2 no
C9 C8 H8 . . 120.7 no
C7 C8 H8 . . 120.7 no
C10 C9 H9 . . 119.5 no
C8 C9 H9 . . 119.5 no
C9 C10 H10 . . 120.3 no
C11 C10 H10 . . 120.3 no
C10 C11 H11 . . 119.4 no
C6 C11 H11 . . 119.4 no
C15 C14 H14 . . 119.9 no
C13 C14 H14 . . 119.9 no
C16 C15 H15 . . 119.8 no
C14 C15 H15 . . 119.8 no
C17 C16 H16 . . 120.1 no
C15 C16 H16 . . 120.1 no
C16 C17 H17 . . 120.0 no
C18 C17 H17 . . 120.0 no
C13 C18 H18 . . 119.7 no
C17 C18 H18 . . 119.7 no

loop_
_geom_bond_atom_site_label_1
_geom_bond_atom_site_label_2
_geom_bond_site_symmetry_2
_geom_bond_distance
_geom_bond_publ_flag
Sn1 C1 . 2.096(5) yes
Sn1 C2 . 2.103(5) yes
Sn1 O1 . 2.165(3) yes
Sn1 O3 . 2.232(3) yes
Sn1 O5 . 2.015(2) yes
Sn2 C3 . 2.099(5) yes
Sn2 C4 . 2.089(5) yes
Sn2 O1 3_666 2.800(3) yes
Sn2 O4 . 2.226(3) yes
Sn2 O5 . 2.035(2) yes
Sn2 O5 3_666 2.153(2) yes
O1 C5 . 1.296(5) no
O2 C5 . 1.226(5) no
O3 C12 . 1.231(5) no
O4 C12 . 1.230(5) no
C5 C6 . 1.502(5) no
C6 C7 . 1.361(7) no
C6 C11 . 1.376(6) no
C7 C8 . 1.386(7) no
C8 C9 . 1.369(9) no
C9 C10 . 1.365(9) no
C10 C11 . 1.370(7) no
C12 C13 . 1.495(5) no
C13 C18 . 1.374(5) no
C13 C14 . 1.388(6) no
C14 C15 . 1.372(6) no
C15 C16 . 1.371(6) no
C16 C17 . 1.368(6) no
C17 C18 . 1.377(5) no
C1 H1a . 0.9600 no
C1 H1b . 0.9600 no
C1 H1c . 0.9600 no
C2 H2a . 0.9600 no
C2 H2b . 0.9600 no
C2 H2c . 0.9600 no
C3 H3a . 0.9600 no
C3 H3b . 0.9600 no
C3 H3c . 0.9600 no
C4 H4a . 0.9600 no
C4 H4b . 0.9600 no
C4 H4c . 0.9600 no
C7 H7 . 0.9300 no
C8 H8 . 0.9300 no
C9 H9 . 0.9300 no
C10 H10 . 0.9300 no
C11 H11 . 0.9300 no
C14 H14 . 0.9300 no
C15 H15 . 0.9300 no
C16 H16 . 0.9300 no
C17 H17 . 0.9300 no
C18 H18 . 0.9300 no

loop_
_geom_torsion_atom_site_label_1
_geom_torsion_atom_site_label_2
_geom_torsion_atom_site_label_3
_geom_torsion_atom_site_label_4
_geom_torsion_site_symmetry_1
_geom_torsion_site_symmetry_4
_geom_torsion
_geom_torsion_publ_flag
O5 Sn1 O1 C5 . . 178.5(3) no
C1 Sn1 O1 C5 . . -73.1(3) no
C2 Sn1 O1 C5 . . 68.6(3) no
O5 Sn1 O3 C12 . . 5.3(6) no
C1 Sn1 O3 C12 . . -103.9(6) no
C2 Sn1 O3 C12 . . 116.0(6) no
O5 Sn2 O4 C12 . . -0.7(6) no
C4 Sn2 O4 C12 . . 106.5(6) no
C3 Sn2 O4 C12 . . -107.2(6) no
O5 Sn2 O4 C12 3_666 . 2.0(10) no
O1 Sn2 O4 C12 3_666 . 178.9(5) no
C1 Sn1 O5 Sn2 . . 86.2(3) no
C2 Sn1 O5 Sn2 . . -85.9(2) no
O1 Sn1 O5 Sn2 . . -179.9(2) no
O3 Sn1 O5 Sn2 . . 0.0(2) no
C1 Sn1 O5 Sn2 . 3_666 -94.5(2) no
C2 Sn1 O5 Sn2 . 3_666 93.4(2) no
O1 Sn1 O5 Sn2 . 3_666 -0.60(10) no
O3 Sn1 O5 Sn2 . 3_666 179.3(2) no
C4 Sn2 O5 Sn1 . . -87.7(3) no
C3 Sn2 O5 Sn1 . . 86.7(2) no
O5 Sn2 O5 Sn1 3_666 . 179.4(3) no
O4 Sn2 O5 Sn1 . . -1.1(2) no
O1 Sn2 O5 Sn1 3_666 . 179.40(10) no
C4 Sn2 O5 Sn2 . 3_666 92.9(2) no
C3 Sn2 O5 Sn2 . 3_666 -92.7(2) no
O5 Sn2 O5 Sn2 3_666 3_666 0.0 no
O4 Sn2 O5 Sn2 . 3_666 179.5(2) no
O1 Sn2 O5 Sn2 3_666 3_666 0.0(2) no
Sn1 O1 C5 O2 . . -0.8(5) no
Sn1 O1 C5 C6 . . 178.7(3) no
O2 C5 C6 C7 . . 169.9(5) no
O1 C5 C6 C7 . . -9.6(6) no
O2 C5 C6 C11 . . -9.2(6) no
O1 C5 C6 C11 . . 171.3(4) no
C11 C6 C7 C8 . . -1.0(8) no
C5 C6 C7 C8 . . 179.9(5) no
C6 C7 C8 C9 . . 1.6(9) no
C7 C8 C9 C10 . . -2.0(10) no
C8 C9 C10 C11 . . 1.7(9) no
C9 C10 C11 C6 . . -1.0(8) no
C7 C6 C11 C10 . . 0.6(7) no
C5 C6 C11 C10 . . 179.8(4) no
Sn2 O4 C12 O3 . . 4.8(9) no
Sn2 O4 C12 C13 . . -174.7(3) no
Sn1 O3 C12 O4 . . -8.1(9) no
Sn1 O3 C12 C13 . . 171.5(4) no
O4 C12 C13 C18 . . 4.0(6) no
O3 C12 C13 C18 . . -175.6(4) no
O4 C12 C13 C14 . . -175.2(4) no
O3 C12 C13 C14 . . 5.3(6) no
C18 C13 C14 C15 . . -0.1(6) no
C12 C13 C14 C15 . . 179.0(4) no
C13 C14 C15 C16 . . 1.1(7) no
C14 C15 C16 C17 . . -1.2(7) no
C15 C16 C17 C18 . . 0.2(7) no
C14 C13 C18 C17 . . -0.8(6) no
C12 C13 C18 C17 . . -180.0(4) no
C16 C17 C18 C13 . . 0.8(7) no
